data_2243329
loop_
_publ_author_name
'Kansiz, Sevgi'
'Faizi, Md. Serajul Haque'
'Aydin, Tansu Merve'
'Dege, Necmi'
'Icbudak, Hasan'
'Golenya, Irina A.'

_publ_section_title
;
 Crystal structure and Hirshfeld surface analysis of
 2-amino-3-hydroxypyridin-1-ium
 6-methyl-2,2,4-trioxo-2<i>H</i>,4<i>H</i>-1,2,3-oxathiazin-3-ide
;
_journal_coeditor_code YK2127
_journal_issue 4
_journal_name_full 'Acta Crystallographica Section E'
_journal_page_first 572
_journal_page_last 575
_journal_paper_doi 10.1107/S2056989020003813
_journal_volume 76
_journal_year 2020
_chemical_formula_iupac 'C5 H7 N2 O + , C4 H4 N O4 S -'
_chemical_formula_moiety 'C4 H4 N O4 S 1-, C5 H7 N2 O 1+'
_chemical_formula_sum 'C9 H11 N3 O5 S'
_chemical_formula_weight 273.27
_chemical_name_systematic
;
2-Amino-3-hydroxypyridin-1-ium
6-methyl-2,2,4-trioxo-2<i>H</i>,4<i>H</i>-1,2,3-oxathiazin-3-ide
;
_space_group_crystal_system triclinic
_space_group_IT_number 2
_space_group_name_Hall '-P 1'
_space_group_name_H-M_alt 'P -1'
_atom_sites_solution_hydrogens mixed
_atom_sites_solution_primary direct
_atom_sites_solution_secondary difmap
_audit_creation_method SHELXL-2017/1
_cell_angle_alpha 66.174(6)
_cell_angle_beta 80.225(6)
_cell_angle_gamma 71.803(6)
_cell_formula_units_Z 2
_cell_length_a 7.1676(5)
_cell_length_b 9.1175(7)
_cell_length_c 10.1554(8)
_cell_measurement_reflns_used 10423
_cell_measurement_temperature 296(2)
_cell_measurement_theta_max 31.52
_cell_measurement_theta_min 3.00
_cell_volume 576.01(8)
_computing_cell_refinement
;
STOE X-AREA (Stoe & Cie, 2002)
;
_computing_data_collection
;
STOE X-AREA (Stoe & Cie, 2002)
;
_computing_data_reduction
;
STOE X-RED (Stoe & Cie, 2002)
;
_computing_molecular_graphics
;
PLATON (Spek, 2020)
;
_computing_publication_material
;
WinGX (Farrugia, 2012)
;
_computing_structure_refinement
;
SHELXL2017 (Sheldrick, 2015b)
;
_computing_structure_solution
;
<i>SHELXT2017</i> (Sheldrick, 2015a)
;
_diffrn_ambient_temperature 296(2)
_diffrn_detector_area_resol_mean 6.67
_diffrn_measured_fraction_theta_full 0.999
_diffrn_measured_fraction_theta_max 0.999
_diffrn_measurement_device_type 'STOE IPDS 2'
_diffrn_measurement_method 'rotation method'
_diffrn_radiation_type MoK\a
_diffrn_radiation_wavelength 0.71073
_diffrn_reflns_av_R_equivalents 0.0307
_diffrn_reflns_av_unetI/netI 0.0268
_diffrn_reflns_limit_h_max 8
_diffrn_reflns_limit_h_min -8
_diffrn_reflns_limit_k_max 11
_diffrn_reflns_limit_k_min -10
_diffrn_reflns_limit_l_max 12
_diffrn_reflns_limit_l_min -12
_diffrn_reflns_number 5116
_diffrn_reflns_theta_full 25.242
_diffrn_reflns_theta_max 25.994
_diffrn_reflns_theta_min 2.995
_diffrn_source 'sealed X-ray tube, 12 x 0.4 mm long-fine focus'
_exptl_absorpt_coefficient_mu 0.300
_exptl_absorpt_correction_T_max 0.9527
_exptl_absorpt_correction_T_min 0.8546
_exptl_absorpt_correction_type integration
_exptl_absorpt_process_details
;
(X-RED32; Stoe & Cie, 2002)
;
_exptl_crystal_colour red
_exptl_crystal_density_diffrn 1.576
_exptl_crystal_description prism
_exptl_crystal_F_000 284
_exptl_crystal_size_max 0.570
_exptl_crystal_size_mid 0.423
_exptl_crystal_size_min 0.210
_refine_diff_density_max 0.336
_refine_diff_density_min -0.258
_refine_ls_extinction_method none
_refine_ls_goodness_of_fit_ref 1.082
_refine_ls_hydrogen_treatment mixed
_refine_ls_matrix_type full
_refine_ls_number_parameters 179
_refine_ls_number_reflns 2263
_refine_ls_number_restraints 0
_refine_ls_restrained_S_all 1.082
_refine_ls_R_factor_all 0.0473
_refine_ls_R_factor_gt 0.0398
_refine_ls_shift/su_max 0.001
_refine_ls_shift/su_mean 0.000
_refine_ls_structure_factor_coef Fsqd
_refine_ls_weighting_details 'w=1/[\s^2^(Fo^2^)+(0.0615P)^2^+0.1608P] where P=(Fo^2^+2Fc^2^)/3'
_refine_ls_weighting_scheme calc
_refine_ls_wR_factor_gt 0.1101
_refine_ls_wR_factor_ref 0.1143
_reflns_number_gt 1951
_reflns_number_total 2263
_reflns_threshold_expression 'I > 2\s(I)'
_cod_data_source_file yk2127sup1.cif
_cod_data_source_block I
_cod_database_code 2243329
_shelx_space_group_comment
;
The symmetry employed for this shelxl refinement is uniquely defined
by the following loop, which should always be used as a source of
symmetry information in preference to the above space-group names.
They are only intended as comments.
;

loop_
_space_group_symop_operation_xyz
'x, y, z'
'-x, -y, -z'

loop_
_atom_site_type_symbol
_atom_site_label
_atom_site_fract_x
_atom_site_fract_y
_atom_site_fract_z
_atom_site_U_iso_or_equiv
_atom_site_adp_type
_atom_site_calc_flag
_atom_site_occupancy
_atom_site_disorder_assembly
_atom_site_disorder_group
S S1 1.03944(7) 0.17969(7) 0.69020(6) 0.04075(18) Uani d 1 . .
O O1 0.9160(2) 0.10735(19) 0.62259(17) 0.0478(4) Uani d 1 . .
O O3 1.0909(3) 0.3136(2) 0.57109(18) 0.0601(5) Uani d 1 . .
O O5 0.1101(3) 0.5582(2) 0.70493(17) 0.0553(4) Uani d 1 . .
O O4 0.5989(2) 0.3846(3) 0.8548(2) 0.0666(5) Uani d 1 . .
N N2 -0.0570(3) 0.7569(2) 0.9560(2) 0.0438(4) Uani d 1 . .
O O2 1.1970(2) 0.0414(2) 0.7566(2) 0.0659(5) Uani d 1 . .
N N3 0.2510(3) 0.6079(3) 0.9066(2) 0.0455(4) Uani d 1 . .
N N1 0.8981(2) 0.2371(2) 0.80563(19) 0.0451(4) Uani d 1 . .
C C5 0.0626(3) 0.6702(2) 0.8807(2) 0.0371(4) Uani d 1 . .
C C3 0.7205(3) 0.1932(3) 0.5985(2) 0.0407(4) Uani d 1 . .
C C1 0.7049(3) 0.3113(3) 0.7784(2) 0.0441(5) Uani d 1 . .
C C6 -0.0206(3) 0.6490(3) 0.7748(2) 0.0435(5) Uani d 1 . .
C C2 0.6223(3) 0.2932(3) 0.6663(2) 0.0461(5) Uani d 1 . .
H H2A 0.494302 0.354995 0.641245 0.055 Uiso calc 1 . .
C C7 -0.2159(4) 0.7151(3) 0.7551(2) 0.0565(6) Uani d 1 . .
H H7 -0.271871 0.700166 0.686842 0.068 Uiso calc 1 . .
C C9 -0.2527(3) 0.8245(3) 0.9352(3) 0.0564(6) Uani d 1 . .
H H9 -0.330076 0.884168 0.990109 0.068 Uiso calc 1 . .
C C8 -0.3342(3) 0.8056(4) 0.8363(3) 0.0636(7) Uani d 1 . .
H H8 -0.467976 0.852033 0.821546 0.076 Uiso calc 1 . .
C C4 0.6425(4) 0.1525(4) 0.4958(3) 0.0565(6) Uani d 1 . .
H H4A 0.745607 0.076688 0.462632 0.085 Uiso calc 1 . .
H H4B 0.537932 0.101580 0.542857 0.085 Uiso calc 1 . .
H H4C 0.593203 0.252581 0.415180 0.085 Uiso calc 1 . .
H H3A 0.289(4) 0.614(3) 0.978(3) 0.054(7) Uiso d 1 . .
H H3B 0.320(4) 0.547(3) 0.867(3) 0.053(7) Uiso d 1 . .
H H5 0.048(6) 0.554(5) 0.644(4) 0.105(12) Uiso d 1 . .
H H2 -0.014(4) 0.775(4) 1.024(3) 0.066(8) Uiso d 1 . .

loop_
_atom_site_aniso_label
_atom_site_aniso_U_11
_atom_site_aniso_U_22
_atom_site_aniso_U_33
_atom_site_aniso_U_12
_atom_site_aniso_U_13
_atom_site_aniso_U_23
S1 0.0320(3) 0.0515(3) 0.0452(3) -0.0048(2) -0.00460(19) -0.0282(2)
O1 0.0402(8) 0.0550(9) 0.0611(9) -0.0052(7) -0.0055(7) -0.0393(8)
O3 0.0616(10) 0.0769(12) 0.0537(9) -0.0322(9) 0.0023(8) -0.0281(9)
O5 0.0630(10) 0.0730(11) 0.0459(9) -0.0222(9) -0.0056(8) -0.0342(8)
O4 0.0420(8) 0.1016(14) 0.0750(11) 0.0038(9) -0.0074(8) -0.0674(11)
N2 0.0387(9) 0.0502(10) 0.0425(9) -0.0055(8) -0.0056(7) -0.0209(8)
O2 0.0425(9) 0.0720(12) 0.0812(12) 0.0127(8) -0.0196(8) -0.0414(10)
N3 0.0394(9) 0.0572(11) 0.0463(10) -0.0011(8) -0.0112(8) -0.0312(9)
N1 0.0343(8) 0.0645(11) 0.0460(9) -0.0050(8) -0.0062(7) -0.0349(9)
C5 0.0383(10) 0.0395(10) 0.0325(9) -0.0097(8) -0.0047(7) -0.0118(8)
C3 0.0386(10) 0.0495(11) 0.0404(10) -0.0119(9) -0.0054(8) -0.0218(9)
C1 0.0363(10) 0.0569(12) 0.0459(11) -0.0052(9) -0.0032(8) -0.0311(10)
C6 0.0492(11) 0.0508(12) 0.0328(9) -0.0200(9) -0.0067(8) -0.0113(9)
C2 0.0338(10) 0.0596(13) 0.0481(11) -0.0017(9) -0.0102(9) -0.0283(10)
C7 0.0522(13) 0.0729(16) 0.0446(12) -0.0244(12) -0.0171(10) -0.0109(12)
C9 0.0389(11) 0.0605(14) 0.0590(14) -0.0012(10) -0.0020(10) -0.0209(12)
C8 0.0370(12) 0.0758(17) 0.0612(15) -0.0102(11) -0.0122(11) -0.0089(13)
C4 0.0589(14) 0.0759(16) 0.0524(13) -0.0233(12) -0.0076(11) -0.0361(12)

loop_
_atom_type_symbol
_atom_type_description
_atom_type_scat_dispersion_real
_atom_type_scat_dispersion_imag
_atom_type_scat_source
C C 0.0033 0.0016 'International Tables Vol C Tables 4.2.6.8 and 6.1.1.4'
H H 0.0000 0.0000 'International Tables Vol C Tables 4.2.6.8 and 6.1.1.4'
N N 0.0061 0.0033 'International Tables Vol C Tables 4.2.6.8 and 6.1.1.4'
O O 0.0106 0.0060 'International Tables Vol C Tables 4.2.6.8 and 6.1.1.4'
S S 0.1246 0.1234 'International Tables Vol C Tables 4.2.6.8 and 6.1.1.4'

loop_
_geom_angle_atom_site_label_1
_geom_angle_atom_site_label_2
_geom_angle_atom_site_label_3
_geom_angle_site_symmetry_1
_geom_angle_site_symmetry_3
_geom_angle
_geom_angle_publ_flag
O2 S1 O3 . . 116.38(12) ?
O2 S1 N1 . . 110.55(11) ?
O3 S1 N1 . . 113.19(11) ?
O2 S1 O1 . . 104.59(10) ?
O3 S1 O1 . . 104.86(9) ?
N1 S1 O1 . . 106.18(9) ?
C3 O1 S1 . . 116.85(13) ?
C6 O5 H5 . . 107(3) ?
C5 N2 C9 . . 123.0(2) ?
C5 N2 H2 . . 122.3(18) ?
C9 N2 H2 . . 114.6(18) ?
C5 N3 H3A . . 117.7(18) ?
C5 N3 H3B . . 118.7(19) ?
H3A N3 H3B . . 122(3) ?
C1 N1 S1 . . 118.98(14) ?
N3 C5 N2 . . 119.84(18) ?
N3 C5 C6 . . 122.40(19) ?
N2 C5 C6 . . 117.77(18) ?
C2 C3 O1 . . 121.46(18) ?
C2 C3 C4 . . 126.9(2) ?
O1 C3 C4 . . 111.62(18) ?
O4 C1 N1 . . 119.67(18) ?
O4 C1 C2 . . 120.74(19) ?
N1 C1 C2 . . 119.43(18) ?
O5 C6 C7 . . 126.8(2) ?
O5 C6 C5 . . 113.93(18) ?
C7 C6 C5 . . 119.2(2) ?
C3 C2 C1 . . 123.12(19) ?
C3 C2 H2A . . 118.4 ?
C1 C2 H2A . . 118.4 ?
C6 C7 C8 . . 120.7(2) ?
C6 C7 H7 . . 119.7 ?
C8 C7 H7 . . 119.7 ?
C8 C9 N2 . . 120.2(2) ?
C8 C9 H9 . . 119.9 ?
N2 C9 H9 . . 119.9 ?
C9 C8 C7 . . 119.2(2) ?
C9 C8 H8 . . 120.4 ?
C7 C8 H8 . . 120.4 ?
C3 C4 H4A . . 109.5 ?
C3 C4 H4B . . 109.5 ?
H4A C4 H4B . . 109.5 ?
C3 C4 H4C . . 109.5 ?
H4A C4 H4C . . 109.5 ?
H4B C4 H4C . . 109.5 ?

loop_
_geom_bond_atom_site_label_1
_geom_bond_atom_site_label_2
_geom_bond_site_symmetry_2
_geom_bond_distance
_geom_bond_publ_flag
S1 O2 . 1.4149(17) y
S1 O3 . 1.4235(18) y
S1 N1 . 1.5605(17) y
S1 O1 . 1.6204(15) y
O1 C3 . 1.383(2) y
O5 C6 . 1.353(3) y
O5 H5 . 0.84(4) ?
O4 C1 . 1.236(3) y
N2 C5 . 1.336(3) y
N2 C9 . 1.359(3) ?
N2 H2 . 0.90(3) ?
N3 C5 . 1.317(3) y
N3 H3A . 0.85(3) ?
N3 H3B . 0.81(3) ?
N1 C1 . 1.359(3) y
C5 C6 . 1.417(3) ?
C3 C2 . 1.320(3) ?
C3 C4 . 1.476(3) ?
C1 C2 . 1.454(3) ?
C6 C7 . 1.354(3) ?
C2 H2A . 0.9300 ?
C7 C8 . 1.398(4) ?
C7 H7 . 0.9300 ?
C9 C8 . 1.336(4) ?
C9 H9 . 0.9300 ?
C8 H8 . 0.9300 ?
C4 H4A . 0.9600 ?
C4 H4B . 0.9600 ?
C4 H4C . 0.9600 ?

loop_
_geom_hbond_atom_site_label_D
_geom_hbond_atom_site_label_H
_geom_hbond_atom_site_label_A
_geom_hbond_site_symmetry_A
_geom_hbond_distance_DH
_geom_hbond_distance_HA
_geom_hbond_distance_DA
_geom_hbond_angle_DHA
_geom_hbond_publ_flag
N3 H3B O4 . 0.81(3) 2.10(3) 2.808(3) 145(2) yes
N3 H3A O4 2_667 0.85(3) 2.00(3) 2.846(3) 175(3) yes
N2 H2 N1 2_667 0.90(3) 1.99(3) 2.871(3) 168(3) yes
O5 H5 O3 1_455 0.84(4) 2.50(4) 3.090(2) 128(3) yes
O5 H5 O3 2_666 0.84(4) 2.25(4) 2.995(2) 147(3) yes
C8 H8 O2 1_365 0.93 2.49 3.402(3) 166 yes

loop_
_geom_torsion_atom_site_label_1
_geom_torsion_atom_site_label_2
_geom_torsion_atom_site_label_3
_geom_torsion_atom_site_label_4
_geom_torsion_site_symmetry_1
_geom_torsion_site_symmetry_2
_geom_torsion_site_symmetry_3
_geom_torsion_site_symmetry_4
_geom_torsion
_geom_torsion_publ_flag
O2 S1 O1 C3 . . . . 156.84(16) ?
O3 S1 O1 C3 . . . . -80.20(17) ?
N1 S1 O1 C3 . . . . 39.88(17) ?
O2 S1 N1 C1 . . . . -151.14(19) ?
O3 S1 N1 C1 . . . . 76.3(2) ?
O1 S1 N1 C1 . . . . -38.2(2) ?
C9 N2 C5 N3 . . . . -179.9(2) ?
C9 N2 C5 C6 . . . . 0.0(3) ?
S1 O1 C3 C2 . . . . -20.9(3) ?
S1 O1 C3 C4 . . . . 161.22(16) ?
S1 N1 C1 O4 . . . . -166.63(19) ?
S1 N1 C1 C2 . . . . 17.7(3) ?
N3 C5 C6 O5 . . . . 0.7(3) ?
N2 C5 C6 O5 . . . . -179.25(18) ?
N3 C5 C6 C7 . . . . 179.3(2) ?
N2 C5 C6 C7 . . . . -0.6(3) ?
O1 C3 C2 C1 . . . . -4.9(4) ?
C4 C3 C2 C1 . . . . 172.6(2) ?
O4 C1 C2 C3 . . . . -168.2(2) ?
N1 C1 C2 C3 . . . . 7.4(4) ?
O5 C6 C7 C8 . . . . 179.5(2) ?
C5 C6 C7 C8 . . . . 1.0(4) ?
C5 N2 C9 C8 . . . . 0.2(4) ?
N2 C9 C8 C7 . . . . 0.2(4) ?
C6 C7 C8 C9 . . . . -0.8(4) ?

_cod_database_fobs_code 2243329
